data_2201328
loop_
_publ_author_name
'Low, John Nicolson'
'Cobo, Justo'
'Nogueras, Manuel'
'S\'anchez, Adolfo'
'Cuervo, Paola Andrea '
'Abonia, Rodrigo '

_publ_section_title
;
 3-(Benzotriazol-1-yl)-<i>p</i>-nitropropiophenone: sheets built from
 weak three-centred C---H&#x00B7;&#x00B7;&#x00B7;O hydrogen bonds
;
_journal_issue 7
_journal_name_full 'Acta Crystallographica Section E'
_journal_page_first o769
_journal_page_last o771
_journal_paper_doi 10.1107/S1600536802010851
_journal_volume 58
_journal_year 2002
_chemical_formula_iupac 'C15 H12 N4 O3'
_chemical_formula_moiety 'C15 H12 N4 O3'
_chemical_formula_sum 'C15 H12 N4 O3'
_chemical_formula_weight 296.29
_chemical_name_systematic
;
3-(Benzotriazol-1-yl)-p-nitropropiophenone
;
_space_group_IT_number 14
_symmetry_cell_setting monoclinic
_symmetry_space_group_name_Hall '-P 2ybc'
_symmetry_space_group_name_H-M 'P 1 21/c 1'
_atom_sites_solution_hydrogens geom
_atom_sites_solution_primary direct
_atom_sites_solution_secondary difmap
_cell_angle_alpha 90.00
_cell_angle_beta 96.8560(17)
_cell_angle_gamma 90.00
_cell_formula_units_Z 4
_cell_length_a 5.9554(2)
_cell_length_b 6.9671(3)
_cell_length_c 31.8248(13)
_cell_measurement_reflns_used 2852
_cell_measurement_temperature 120(2)
_cell_measurement_theta_max 27.47
_cell_measurement_theta_min 2.99
_cell_volume 1311.03(9)
_computing_cell_refinement 'DENZO--SMN (Otwinowski & Minor, 1997)'
_computing_data_collection 'KappaCCD Server Software (Nonius, 1997)'
_computing_data_reduction DENZO--SMN
_computing_molecular_graphics 'ORTEPII (Johnson, 1976) and PLATON (Spek, 2002)'
_computing_publication_material 'SHELXL97 and WordPerfect macro PRPKAPPA (Ferguson, 1999)'
_computing_structure_refinement 'SHELXL97 (Sheldrick, 1997)'
_computing_structure_solution 'SHELXS97 (Sheldrick, 1997)'
_diffrn_ambient_temperature 120(2)
_diffrn_measured_fraction_theta_full 0.970
_diffrn_measured_fraction_theta_max 0.953
_diffrn_measurement_device_type 'Nonius KappaCCD'
_diffrn_measurement_method '\f scans and \w scans with \k offsets'
_diffrn_radiation_monochromator graphite
_diffrn_radiation_source 'fine-focus sealed X-ray tube'
_diffrn_radiation_type 'Mo K\a'
_diffrn_radiation_wavelength 0.71073
_diffrn_reflns_av_R_equivalents 0.093
_diffrn_reflns_av_sigmaI/netI 0.0963
_diffrn_reflns_limit_h_max 5
_diffrn_reflns_limit_h_min -7
_diffrn_reflns_limit_k_max 8
_diffrn_reflns_limit_k_min -9
_diffrn_reflns_limit_l_max 41
_diffrn_reflns_limit_l_min -40
_diffrn_reflns_number 6931
_diffrn_reflns_theta_full 25.00
_diffrn_reflns_theta_max 27.47
_diffrn_reflns_theta_min 2.99
_exptl_absorpt_coefficient_mu 0.109
_exptl_absorpt_correction_T_max 0.991
_exptl_absorpt_correction_T_min 0.927
_exptl_absorpt_correction_type multi-scan
_exptl_absorpt_process_details '(DENZO-SMN; Otwinowski & Minor, 1997)'
_exptl_crystal_colour orange
_exptl_crystal_density_diffrn 1.501
_exptl_crystal_density_method 'not measured'
_exptl_crystal_description prism
_exptl_crystal_F_000 616
_exptl_crystal_size_max 0.50
_exptl_crystal_size_mid 0.35
_exptl_crystal_size_min 0.08
_refine_diff_density_max 0.287
_refine_diff_density_min -0.329
_refine_ls_extinction_method none
_refine_ls_goodness_of_fit_ref 0.998
_refine_ls_hydrogen_treatment constr
_refine_ls_matrix_type full
_refine_ls_number_parameters 199
_refine_ls_number_reflns 2852
_refine_ls_number_restraints 0
_refine_ls_restrained_S_all 0.998
_refine_ls_R_factor_all 0.1018
_refine_ls_R_factor_gt 0.0578
_refine_ls_shift/su_max <0.001
_refine_ls_shift/su_mean 0.000
_refine_ls_structure_factor_coef Fsqd
_refine_ls_weighting_details 'w = 1/[\s^2^(Fo^2^)+(0.079P)^2^] where P = (Fo^2^+2Fc^2^)/3'
_refine_ls_weighting_scheme calc
_refine_ls_wR_factor_gt 0.1341
_refine_ls_wR_factor_ref 0.1550
_reflns_number_gt 1820
_reflns_number_total 2852
_reflns_threshold_expression I>2\s(I)
_cod_data_source_file cf6184.cif
_cod_data_source_block I
_cod_depositor_comments
;
The following automatic conversions were performed:

'_exptl_absorpt_correction_type' value 'Multi-scan' changed to
'multi-scan' according to
/home/saulius/struct/CIF-dictionaries/cif_core.dic dictionary named
'cif_core.dic' version 2.4.1 from 2010-06-29.

Automatic conversion script
Id: cif_fix_values 1715 2011-07-08 13:25:40Z adriana 
;
_cod_original_sg_symbol_H-M 'P 21/c'
_cod_database_code 2201328
_cod_database_fobs_code 2201328

loop_
_symmetry_equiv_pos_as_xyz
'x, y, z'
'-x, y+1/2, -z+1/2'
'-x, -y, -z'
'x, -y+1/2, z+1/2'

loop_
_atom_site_label
_atom_site_fract_x
_atom_site_fract_y
_atom_site_fract_z
_atom_site_U_iso_or_equiv
_atom_site_adp_type
_atom_site_calc_flag
_atom_site_refinement_flags
_atom_site_occupancy
_atom_site_disorder_assembly
_atom_site_disorder_group
_atom_site_type_symbol
N1 0.3867(3) 0.0255(3) 0.30503(5) 0.0221(4) Uani d . 1 . . N
N2 0.5877(3) 0.0778(3) 0.29285(5) 0.0262(5) Uani d . 1 . . N
C1 0.2013(4) -0.0410(3) 0.27379(6) 0.0244(5) Uani d . 1 . . C
C2 0.2318(4) 0.0403(3) 0.23038(6) 0.0227(5) Uani d . 1 . . C
C3 0.0328(4) -0.0047(3) 0.19785(6) 0.0212(5) Uani d . 1 . . C
O3 -0.1408(3) -0.0761(2) 0.20713(4) 0.0282(4) Uani d . 1 . . O
N3 0.7214(3) 0.1381(3) 0.32595(5) 0.0259(5) Uani d . 1 . . N
C3A 0.6024(4) 0.1241(3) 0.36072(6) 0.0207(5) Uani d . 1 . . C
C4 0.6692(4) 0.1706(3) 0.40345(6) 0.0235(5) Uani d . 1 . . C
C5 0.5134(4) 0.1383(3) 0.43113(6) 0.0243(5) Uani d . 1 . . C
C6 0.2988(4) 0.0628(3) 0.41780(6) 0.0230(5) Uani d . 1 . . C
C7 0.2296(4) 0.0174(3) 0.37601(6) 0.0217(5) Uani d . 1 . . C
C7A 0.3885(4) 0.0518(3) 0.34777(6) 0.0199(5) Uani d . 1 . . C
C11 0.0542(4) 0.0508(3) 0.15266(6) 0.0214(5) Uani d . 1 . . C
C12 0.2512(4) 0.1330(3) 0.14131(6) 0.0236(5) Uani d . 1 . . C
C13 0.2689(4) 0.1819(3) 0.09939(6) 0.0240(5) Uani d . 1 . . C
C14 0.0853(4) 0.1473(3) 0.06987(6) 0.0227(5) Uani d . 1 . . C
N14 0.1031(4) 0.1998(3) 0.02543(5) 0.0298(5) Uani d . 1 . . N
O141 -0.0714(3) 0.2151(3) 0.00109(5) 0.0399(5) Uani d . 1 . . O
O142 0.2927(3) 0.2255(3) 0.01534(5) 0.0487(6) Uani d . 1 . . O
C15 -0.1150(4) 0.0673(3) 0.07984(6) 0.0254(5) Uani d . 1 . . C
C16 -0.1279(4) 0.0179(3) 0.12167(6) 0.0213(5) Uani d . 1 . . C
H1A 0.0546 0.0017 0.2822 0.029 Uiso calc R 1 . . H
H1B 0.2010 -0.1830 0.2726 0.029 Uiso calc R 1 . . H
H2A 0.2509 0.1813 0.2326 0.027 Uiso calc R 1 . . H
H2B 0.3710 -0.0139 0.2209 0.027 Uiso calc R 1 . . H
H4 0.8147 0.2217 0.4126 0.028 Uiso calc R 1 . . H
H5 0.5523 0.1680 0.4602 0.029 Uiso calc R 1 . . H
H6 0.1972 0.0422 0.4382 0.028 Uiso calc R 1 . . H
H7 0.0839 -0.0338 0.3670 0.026 Uiso calc R 1 . . H
H12 0.3751 0.1562 0.1624 0.028 Uiso calc R 1 . . H
H13 0.4034 0.2373 0.0915 0.029 Uiso calc R 1 . . H
H15 -0.2393 0.0471 0.0587 0.031 Uiso calc R 1 . . H
H16 -0.2622 -0.0390 0.1293 0.026 Uiso calc R 1 . . H

loop_
_atom_site_aniso_label
_atom_site_aniso_U_11
_atom_site_aniso_U_22
_atom_site_aniso_U_33
_atom_site_aniso_U_12
_atom_site_aniso_U_13
_atom_site_aniso_U_23
N1 0.0226(11) 0.0313(11) 0.0121(8) -0.0016(9) 0.0014(7) 0.0009(7)
N2 0.0244(10) 0.0370(12) 0.0170(9) -0.0033(9) 0.0012(8) 0.0016(8)
C1 0.0259(13) 0.0330(13) 0.0130(10) -0.0038(11) -0.0038(9) -0.0015(9)
C2 0.0281(13) 0.0268(12) 0.0130(10) 0.0021(10) 0.0021(9) 0.0028(9)
C3 0.0253(13) 0.0217(12) 0.0166(10) 0.0010(10) 0.0023(9) -0.0023(9)
O3 0.0302(10) 0.0363(10) 0.0179(8) -0.0049(8) 0.0024(7) -0.0011(7)
N3 0.0244(11) 0.0372(12) 0.0156(9) -0.0043(9) 0.0006(8) -0.0006(8)
C3A 0.0224(12) 0.0252(12) 0.0143(10) -0.0007(10) 0.0010(8) 0.0002(8)
C4 0.0234(13) 0.0287(13) 0.0169(10) -0.0033(10) -0.0034(9) -0.0010(9)
C5 0.0295(13) 0.0271(13) 0.0150(10) 0.0021(11) -0.0023(9) -0.0032(9)
C6 0.0260(13) 0.0299(13) 0.0137(10) 0.0006(10) 0.0045(9) 0.0004(9)
C7 0.0224(13) 0.0259(13) 0.0160(10) -0.0013(10) -0.0006(8) 0.0015(9)
C7A 0.0260(13) 0.0214(12) 0.0115(9) 0.0023(10) -0.0011(8) 0.0002(8)
C11 0.0266(13) 0.0224(12) 0.0148(10) 0.0022(10) 0.0006(9) -0.0006(9)
C12 0.0279(13) 0.0287(13) 0.0132(10) -0.0017(11) -0.0020(9) -0.0016(9)
C13 0.0286(13) 0.0259(13) 0.0179(11) -0.0025(10) 0.0049(9) -0.0002(9)
C14 0.0314(13) 0.0257(12) 0.0111(10) 0.0047(10) 0.0029(9) 0.0018(9)
N14 0.0390(13) 0.0345(12) 0.0157(9) -0.0024(10) 0.0019(9) 0.0011(8)
O141 0.0458(12) 0.0546(12) 0.0174(8) 0.0088(10) -0.0042(8) 0.0064(8)
O142 0.0507(12) 0.0774(15) 0.0189(8) -0.0183(11) 0.0084(8) 0.0039(9)
C15 0.0309(14) 0.0291(13) 0.0148(10) 0.0031(11) -0.0037(9) -0.0033(9)
C16 0.0211(13) 0.0243(12) 0.0183(10) -0.0011(10) 0.0016(9) -0.0006(9)

loop_
_atom_type_symbol
_atom_type_description
_atom_type_scat_dispersion_real
_atom_type_scat_dispersion_imag
_atom_type_scat_source
C C 0.0033 0.0016 'International Tables Vol C Tables 4.2.6.8 and 6.1.1.4'
H H 0.0000 0.0000 'International Tables Vol C Tables 4.2.6.8 and 6.1.1.4'
N N 0.0061 0.0033 'International Tables Vol C Tables 4.2.6.8 and 6.1.1.4'
O O 0.0106 0.0060 'International Tables Vol C Tables 4.2.6.8 and 6.1.1.4'

loop_
_geom_angle_atom_site_label_1
_geom_angle_atom_site_label_2
_geom_angle_atom_site_label_3
_geom_angle
_geom_angle_publ_flag
N2 N1 C7A 110.24(17) no
N2 N1 C1 120.71(16) no
C7A N1 C1 129.01(18) no
N3 N2 N1 109.27(16) no
N1 C1 C2 109.55(18) no
N1 C1 H1A 109.8 no
C2 C1 H1A 109.8 no
N1 C1 H1B 109.8 no
C2 C1 H1B 109.8 no
H1A C1 H1B 108.2 no
C3 C2 C1 112.06(19) no
C3 C2 H2A 109.2 no
C1 C2 H2A 109.2 no
C3 C2 H2B 109.2 no
C1 C2 H2B 109.2 no
H2A C2 H2B 107.9 no
O3 C3 C11 120.50(19) no
O3 C3 C2 122.61(18) no
C11 C3 C2 116.85(19) no
N2 N3 C3A 107.38(18) no
C7A C3A N3 109.11(18) no
C7A C3A C4 121.0(2) no
N3 C3A C4 129.9(2) no
C5 C4 C3A 116.6(2) no
C5 C4 H4 121.7 no
C3A C4 H4 121.7 no
C4 C5 C6 121.98(19) no
C4 C5 H5 119.0 no
C6 C5 H5 119.0 no
C7 C6 C5 122.3(2) no
C7 C6 H6 118.8 no
C5 C6 H6 118.8 no
C6 C7 C7A 115.6(2) no
C6 C7 H7 122.2 no
C7A C7 H7 122.2 no
N1 C7A C3A 104.00(18) no
N1 C7A C7 133.4(2) no
C3A C7A C7 122.57(18) no
C12 C11 C16 119.52(18) no
C12 C11 C3 121.49(18) no
C16 C11 C3 118.99(19) no
C11 C12 C13 120.77(19) no
C11 C12 H12 119.6 no
C13 C12 H12 119.6 no
C14 C13 C12 117.8(2) no
C14 C13 H13 121.1 no
C12 C13 H13 121.1 no
C13 C14 C15 123.33(19) no
C13 C14 N14 118.0(2) no
C15 C14 N14 118.70(19) no
O142 N14 O141 124.16(19) no
O142 N14 C14 117.47(19) no
O141 N14 C14 118.36(19) no
C16 C15 C14 117.86(19) no
C16 C15 H15 121.1 no
C14 C15 H15 121.1 no
C15 C16 C11 120.7(2) no
C15 C16 H16 119.7 no
C11 C16 H16 119.7 no

loop_
_geom_bond_atom_site_label_1
_geom_bond_atom_site_label_2
_geom_bond_site_symmetry_2
_geom_bond_distance
_geom_bond_publ_flag
N1 N2 . 1.351(2) no
N1 C7A . 1.371(2) no
N1 C1 . 1.469(2) no
N2 N3 . 1.312(2) no
C1 C2 . 1.524(3) no
C1 H1A . 0.990 no
C1 H1B . 0.990 no
C2 C3 . 1.511(3) no
C2 H2A . 0.990 no
C2 H2B . 0.990 no
C3 O3 . 1.215(3) no
C3 C11 . 1.509(3) no
N3 C3A . 1.387(3) no
C3A C7A . 1.386(3) no
C3A C4 . 1.408(3) no
C4 C5 . 1.372(3) no
C4 H4 . 0.950 no
C5 C6 . 1.400(3) no
C5 H5 . 0.950 no
C6 C7 . 1.381(3) no
C6 H6 . 0.950 no
C7 C7A . 1.402(3) no
C7 H7 . 0.950 no
C11 C12 . 1.392(3) no
C11 C16 . 1.395(3) no
C12 C13 . 1.393(3) no
C12 H12 . 0.950 no
C13 C14 . 1.375(3) no
C13 H13 . 0.950 no
C14 C15 . 1.387(3) no
C14 N14 . 1.477(2) no
N14 O142 . 1.223(3) no
N14 O141 . 1.224(2) no
C15 C16 . 1.386(3) no
C15 H15 . 0.950 no
C16 H16 . 0.950 no

loop_
_geom_hbond_atom_site_label_D
_geom_hbond_atom_site_label_H
_geom_hbond_atom_site_label_A
_geom_hbond_site_symmetry_A
_geom_hbond_distance_DH
_geom_hbond_distance_HA
_geom_hbond_distance_DA
_geom_hbond_angle_DHA
_geom_hbond_publ_flag
C5 H5 O141 4_655 0.95 2.59 3.286(3) 131 y
C5 H5 O142 4_555 0.95 2.58 3.264(3) 129 y
C4 H4 Cg2 2_655 0.95 2.84 3.425(2) 121 y
C7 H7 Cg2 2_545 0.95 2.83 3.464(2) 125 y
C13 H13 Cg1 2_655 0.95 2.68 3.321(2) 125 y
C16 H16 Cg1 2_545 0.95 2.83 3.516(2) 130 y

loop_
_geom_torsion_atom_site_label_1
_geom_torsion_atom_site_label_2
_geom_torsion_atom_site_label_3
_geom_torsion_atom_site_label_4
_geom_torsion
_geom_torsion_publ_flag
C7A N1 N2 N3 -0.2(2) no
C1 N1 N2 N3 177.64(19) no
N2 N1 C1 C2 -24.6(3) no
C7A N1 C1 C2 152.8(2) no
N1 C1 C2 C3 -173.63(17) no
C1 C2 C3 O3 8.6(3) no
C1 C2 C3 C11 -173.89(19) no
N1 N2 N3 C3A 0.0(2) no
N2 N3 C3A C7A 0.2(3) no
N2 N3 C3A C4 -180.0(2) no
C7A C3A C4 C5 0.7(3) no
N3 C3A C4 C5 -179.1(2) no
C3A C4 C5 C6 0.1(3) no
C4 C5 C6 C7 -0.4(4) no
C5 C6 C7 C7A 0.0(3) no
N2 N1 C7A C3A 0.3(2) no
C1 N1 C7A C3A -177.3(2) no
N2 N1 C7A C7 -178.5(2) no
C1 N1 C7A C7 3.9(4) no
N3 C3A C7A N1 -0.3(2) no
C4 C3A C7A N1 179.8(2) no
N3 C3A C7A C7 178.6(2) no
C4 C3A C7A C7 -1.2(3) no
C6 C7 C7A N1 179.4(2) no
C6 C7 C7A C3A 0.8(3) no
O3 C3 C11 C12 179.9(2) no
C2 C3 C11 C12 2.3(3) no
O3 C3 C11 C16 -0.4(3) no
C2 C3 C11 C16 -177.93(19) no
C16 C11 C12 C13 -0.3(3) no
C3 C11 C12 C13 179.4(2) no
C11 C12 C13 C14 0.4(3) no
C12 C13 C14 C15 0.2(4) no
C12 C13 C14 N14 179.70(19) no
C13 C14 N14 O142 17.8(3) no
C15 C14 N14 O142 -162.7(2) no
C13 C14 N14 O141 -162.2(2) no
C15 C14 N14 O141 17.4(3) no
C13 C14 C15 C16 -0.9(4) no
N14 C14 C15 C16 179.60(19) no
C14 C15 C16 C11 1.0(3) no
C12 C11 C16 C15 -0.4(3) no
C3 C11 C16 C15 179.8(2) no

loop_
_cod_related_entry_id
_cod_related_entry_database
_cod_related_entry_code
1 ChemSpider 21132312
